data_7246953
loop_
_publ_author_name
'Kehoe, Roberta A.'
'Light, Mark E.'
'Jones, David J.'
'McGlacken, Gerard P.'

_publ_section_title
;
 A phosphine free, inorganic base free, one-pot tandem Mizoroki--Heck
 olefination/direct arylation/hydrogenation sequence, to give multicyclic
 alkylated heteroarenes
;
_journal_issue 14
_journal_name_full 'Green Chemistry'
_journal_page_first 5654
_journal_page_last 5660
_journal_paper_doi 10.1039/D3GC01403G
_journal_volume 25
_journal_year 2023
_chemical_formula_moiety 'C23 H23 N O3'
_chemical_formula_sum 'C23 H23 N O3'
_chemical_formula_weight 361.42
_space_group_crystal_system monoclinic
_space_group_IT_number 14
_space_group_name_Hall '-P 2ybc'
_space_group_name_H-M_alt 'P 1 21/c 1'
_atom_sites_solution_hydrogens geom
_atom_sites_solution_primary dual
_audit_creation_date 2022-08-15
_audit_creation_method
;
Olex2 1.5-alpha
(compiled 2022.06.10 svn.r3fa896fb for OlexSys, GUI svn.r6535)
;
_audit_update_record
;
2022-08-15 deposited with the CCDC.	2023-06-21 downloaded from the CCDC.
;
_cell_angle_alpha 90
_cell_angle_beta 99.864(7)
_cell_angle_gamma 90
_cell_formula_units_Z 4
_cell_length_a 12.0444(9)
_cell_length_b 5.6218(3)
_cell_length_c 27.7622(17)
_cell_measurement_reflns_used 2681
_cell_measurement_temperature 100(2)
_cell_measurement_theta_max 27.8540
_cell_measurement_theta_min 3.9550
_cell_volume 1852.0(2)
_computing_cell_refinement 'CrysAlisPro 1.171.41.93a (Rigaku OD, 2020)'
_computing_data_collection 'CrysAlisPro 1.171.41.93a (Rigaku OD, 2020)'
_computing_data_reduction 'CrysAlisPro 1.171.41.93a (Rigaku OD, 2020)'
_computing_molecular_graphics 'Olex2 1.5-alpha (Dolomanov et al., 2009)'
_computing_publication_material 'Olex2 1.5-alpha (Dolomanov et al., 2009)'
_computing_structure_refinement 'SHELXL 2016/6 (Sheldrick, 2015)'
_computing_structure_solution 'SHELXT 2014/5 (Sheldrick, 2014)'
_diffrn_ambient_environment N~2~
_diffrn_ambient_temperature 100(2)
_diffrn_detector 'Hybrid Pixel Array Detector'
_diffrn_detector_area_resol_mean 10.0000
_diffrn_detector_type HyPix
_diffrn_measured_fraction_theta_full 0.997
_diffrn_measured_fraction_theta_max 0.834
_diffrn_measurement_details
;
List of Runs (angles in degrees, time in seconds):

  # Type    Start    End  Width  t~exp~   \w     \q     \k     \f   Frames
#--------------------------------------------------------------------------
  1  \w    -18.00  28.00   0.50  100.00    --   11.29 -77.00 -30.00   92
  2  \w      0.00  59.00   0.50  100.00    --   11.29  57.00 -30.00  118
  3  \w     22.00  62.00   0.50  100.00    --   11.29  57.00-180.00   80
  4  \w    -18.00   9.00   0.50  100.00    --   11.29 -77.00 -90.00   54
  5  \w     21.00  89.00   0.50  100.00    --   11.29  19.00 -90.00  136
;
_diffrn_measurement_device 'four-circle diffractometer'
_diffrn_measurement_device_type 'ROD, Synergy Custom system, HyPix'
_diffrn_measurement_method '\w scans'
_diffrn_orient_matrix_type 'CrysAlisPro convention (1999,Acta A55,543-557)'
_diffrn_orient_matrix_UB_11 -0.0580358000
_diffrn_orient_matrix_UB_12 -0.0051950000
_diffrn_orient_matrix_UB_13 -0.0103479000
_diffrn_orient_matrix_UB_21 -0.0138610000
_diffrn_orient_matrix_UB_22 -0.0112574000
_diffrn_orient_matrix_UB_23 0.0237219000
_diffrn_orient_matrix_UB_31 -0.0036953000
_diffrn_orient_matrix_UB_32 0.1255317000
_diffrn_orient_matrix_UB_33 0.0016749000
_diffrn_radiation_monochromator mirror
_diffrn_radiation_probe x-ray
_diffrn_radiation_type 'Mo K\a'
_diffrn_radiation_wavelength 0.71073
_diffrn_reflns_av_R_equivalents 0.0616
_diffrn_reflns_av_unetI/netI 0.1001
_diffrn_reflns_Laue_measured_fraction_full 0.997
_diffrn_reflns_Laue_measured_fraction_max 0.834
_diffrn_reflns_limit_h_max 14
_diffrn_reflns_limit_h_min -16
_diffrn_reflns_limit_k_max 6
_diffrn_reflns_limit_k_min -7
_diffrn_reflns_limit_l_max 39
_diffrn_reflns_limit_l_min -38
_diffrn_reflns_number 12007
_diffrn_reflns_point_group_measured_fraction_full 0.997
_diffrn_reflns_point_group_measured_fraction_max 0.834
_diffrn_reflns_theta_full 25.242
_diffrn_reflns_theta_max 30.328
_diffrn_reflns_theta_min 3.919
_diffrn_source 'Rotating-anode X-ray tube'
_diffrn_source_type 'Rigaku (Mo) X-ray Source'
_exptl_absorpt_coefficient_mu 0.086
_exptl_absorpt_correction_T_max 1.00000
_exptl_absorpt_correction_T_min 0.49944
_exptl_absorpt_correction_type multi-scan
_exptl_absorpt_process_details
;
CrysAlisPro 1.171.41.93a (Rigaku Oxford Diffraction, 2020)
Empirical absorption correction using spherical harmonics,
implemented in SCALE3 ABSPACK scaling algorithm.
;
_exptl_crystal_colour 'clear colourless'
_exptl_crystal_colour_lustre clear
_exptl_crystal_colour_primary colourless
_exptl_crystal_density_diffrn 1.296
_exptl_crystal_description prism
_exptl_crystal_F_000 768
_exptl_crystal_recrystallization_method 'The material was recrystallised from --- by slow evaporation'
_exptl_crystal_size_max 0.09
_exptl_crystal_size_mid 0.02
_exptl_crystal_size_min 0.01
_refine_diff_density_max 0.246
_refine_diff_density_min -0.292
_refine_diff_density_rms 0.053
_refine_ls_extinction_method none
_refine_ls_goodness_of_fit_ref 0.992
_refine_ls_hydrogen_treatment constr
_refine_ls_matrix_type full
_refine_ls_number_parameters 248
_refine_ls_number_reflns 4623
_refine_ls_number_restraints 0
_refine_ls_restrained_S_all 0.992
_refine_ls_R_factor_all 0.1270
_refine_ls_R_factor_gt 0.0530
_refine_ls_shift/su_max 0.001
_refine_ls_shift/su_mean 0.000
_refine_ls_structure_factor_coef Fsqd
_refine_ls_weighting_details 'w=1/[\s^2^(Fo^2^)+(0.0511P)^2^] where P=(Fo^2^+2Fc^2^)/3'
_refine_ls_weighting_scheme calc
_refine_ls_wR_factor_gt 0.0972
_refine_ls_wR_factor_ref 0.1166
_reflns_Friedel_coverage 0.000
_reflns_number_gt 2595
_reflns_number_total 4623
_reflns_threshold_expression 'I > 2\s(I)'
_cod_data_source_file d3gc01403g2.cif
_cod_data_source_block 2022acc0019_r1_100k
_cod_depositor_comments 'Adding full bibliography for 7246950--7246958.cif.'
_cod_database_code 7246953
_shelx_shelxl_version_number 2016/6
_chemical_oxdiff_formula 'C20 H20 N1 S1 O4'
_chemical_oxdiff_usercomment EA-8-552
_shelx_space_group_comment
;
The symmetry employed for this shelxl refinement is uniquely defined
by the following loop, which should always be used as a source of
symmetry information in preference to the above space-group names.
They are only intended as comments.
;
_shelx_estimated_absorpt_t_max 0.999
_shelx_estimated_absorpt_t_min 0.992
_olex2_refinement_description
;
1. Fixed Uiso
 At 1.2 times of:
  All C(H) groups, All C(H,H) groups
 At 1.5 times of:
  All C(H,H,H) groups
2.a Secondary CH2 refined with riding coordinates:
 C6(H6A,H6B), C7(H7A,H7B)
2.b Aromatic/amide H refined with riding coordinates:
 C9(H9), C12(H12), C13(H13), C16(H16), C18(H18), C19(H19), C21(H21)
2.c Idealised Me refined as rotating group:
 C1(H1A,H1B,H1C), C3(H3A,H3B,H3C), C4(H4A,H4B,H4C), C23(H23A,H23B,H23C)
;
_olex2_diffrn_ambient_temperature_device 'Oxford Cryosystems'
_olex2_exptl_crystal_mounting_method 'The crystal was mounted on a MITIGEN holder with silicon oil'
_olex2_submission_original_sample_id EA-8-552
_olex2_submission_special_instructions 'No special instructions were received'
_oxdiff_exptl_absorpt_empirical_details
;
Empirical correction (ABSPACK) includes:
- Absorption correction using spherical harmonics
- Frame scaling
;
_oxdiff_exptl_absorpt_empirical_full_max 1.904
_oxdiff_exptl_absorpt_empirical_full_min 0.546

loop_
_space_group_symop_operation_xyz
'x, y, z'
'-x, y+1/2, -z+1/2'
'-x, -y, -z'
'x, -y-1/2, z-1/2'

loop_
_atom_site_label
_atom_site_type_symbol
_atom_site_fract_x
_atom_site_fract_y
_atom_site_fract_z
_atom_site_U_iso_or_equiv
_atom_site_adp_type
_atom_site_occupancy
_atom_site_site_symmetry_order
_atom_site_calc_flag
_atom_site_refinement_flags_posn
_atom_site_refinement_flags_adp
_atom_site_refinement_flags_occupancy
_atom_site_disorder_assembly
_atom_site_disorder_group
O1 O 0.86669(10) 1.2678(2) 0.46303(4) 0.0229(3) Uani 1 1 d . . . . .
O2 O 0.69728(12) 1.4484(2) 0.44885(5) 0.0417(4) Uani 1 1 d . . . . .
O3 O 0.76307(10) 0.43450(19) 0.63751(4) 0.0209(3) Uani 1 1 d . . . . .
N1 N 0.48213(12) 0.7120(2) 0.68531(5) 0.0233(4) Uani 1 1 d . . . . .
C1 C 0.83932(17) 1.2893(3) 0.37387(6) 0.0296(5) Uani 1 1 d . . . . .
H1A H 0.836197 1.115211 0.374747 0.044 Uiso 1 1 calc R U . . .
H1B H 0.874489 1.339996 0.346239 0.044 Uiso 1 1 calc R U . . .
H1C H 0.762738 1.353909 0.370080 0.044 Uiso 1 1 calc R U . . .
C2 C 0.90836(16) 1.3806(3) 0.42123(6) 0.0234(4) Uani 1 1 d . . . . .
C3 C 1.02889(17) 1.2939(3) 0.42751(7) 0.0310(5) Uani 1 1 d . . . . .
H3A H 1.071478 1.356685 0.458118 0.047 Uiso 1 1 calc R U . . .
H3B H 1.063276 1.349143 0.399991 0.047 Uiso 1 1 calc R U . . .
H3C H 1.029984 1.119622 0.428504 0.047 Uiso 1 1 calc R U . . .
C4 C 0.90579(19) 1.6507(3) 0.42515(7) 0.0317(5) Uani 1 1 d . . . . .
H4A H 0.827401 1.705566 0.419656 0.048 Uiso 1 1 calc R U . . .
H4B H 0.945185 1.720921 0.400505 0.048 Uiso 1 1 calc R U . . .
H4C H 0.943133 1.699484 0.457827 0.048 Uiso 1 1 calc R U . . .
C5 C 0.76141(16) 1.3076(3) 0.47114(7) 0.0255(4) Uani 1 1 d . . . . .
C6 C 0.73485(16) 1.1512(3) 0.51172(7) 0.0252(4) Uani 1 1 d . . . . .
H6A H 0.795783 1.166492 0.540411 0.030 Uiso 1 1 calc R U . . .
H6B H 0.732442 0.983268 0.500862 0.030 Uiso 1 1 calc R U . . .
C7 C 0.62341(15) 1.2148(3) 0.52674(6) 0.0219(4) Uani 1 1 d . . . . .
H7A H 0.626585 1.383484 0.537132 0.026 Uiso 1 1 calc R U . . .
H7B H 0.563407 1.200960 0.497660 0.026 Uiso 1 1 calc R U . . .
C8 C 0.59005(15) 1.0658(3) 0.56741(6) 0.0200(4) Uani 1 1 d . . . . .
C9 C 0.64843(15) 0.8685(3) 0.58695(6) 0.0196(4) Uani 1 1 d . . . . .
H9 H 0.712406 0.816116 0.574075 0.024 Uiso 1 1 calc R U . . .
C10 C 0.61412(14) 0.7422(3) 0.62616(6) 0.0185(4) Uani 1 1 d . . . . .
C11 C 0.51829(15) 0.8178(3) 0.64573(6) 0.0202(4) Uani 1 1 d . . . . .
C12 C 0.45822(15) 1.0172(3) 0.62401(7) 0.0231(4) Uani 1 1 d . . . . .
H12 H 0.392491 1.068787 0.635630 0.028 Uiso 1 1 calc R U . . .
C13 C 0.49333(15) 1.1367(3) 0.58654(6) 0.0221(4) Uani 1 1 d . . . . .
H13 H 0.451744 1.271366 0.572879 0.027 Uiso 1 1 calc R U . . .
C14 C 0.66945(14) 0.5444(3) 0.65016(6) 0.0186(4) Uani 1 1 d . . . . .
C15 C 0.63570(15) 0.4382(3) 0.68993(6) 0.0188(4) Uani 1 1 d . . . . .
C16 C 0.54017(15) 0.5300(3) 0.70640(6) 0.0229(4) Uani 1 1 d . . . . .
H16 H 0.516478 0.457729 0.733870 0.027 Uiso 1 1 calc R U . . .
C17 C 0.78831(15) 0.2495(3) 0.67110(6) 0.0192(4) Uani 1 1 d . . . . .
C18 C 0.87431(15) 0.0884(3) 0.67208(7) 0.0236(4) Uani 1 1 d . . . . .
H18 H 0.924468 0.095032 0.649173 0.028 Uiso 1 1 calc R U . . .
C19 C 0.88433(16) -0.0849(3) 0.70823(6) 0.0235(4) Uani 1 1 d . . . . .
H19 H 0.942579 -0.199999 0.709755 0.028 Uiso 1 1 calc R U . . .
C20 C 0.81142(15) -0.0962(3) 0.74264(6) 0.0228(4) Uani 1 1 d . . . . .
C21 C 0.72584(15) 0.0699(3) 0.74059(6) 0.0210(4) Uani 1 1 d . . . . .
H21 H 0.676287 0.065765 0.763771 0.025 Uiso 1 1 calc R U . . .
C22 C 0.71314(14) 0.2438(3) 0.70402(6) 0.0189(4) Uani 1 1 d . . . . .
C23 C 0.82619(17) -0.2876(3) 0.78153(7) 0.0280(4) Uani 1 1 d . . . . .
H23A H 0.881816 -0.235312 0.809511 0.042 Uiso 1 1 calc R U . . .
H23B H 0.852381 -0.434372 0.768084 0.042 Uiso 1 1 calc R U . . .
H23C H 0.753925 -0.316961 0.792177 0.042 Uiso 1 1 calc R U . . .

loop_
_atom_site_aniso_label
_atom_site_aniso_U_11
_atom_site_aniso_U_22
_atom_site_aniso_U_33
_atom_site_aniso_U_23
_atom_site_aniso_U_13
_atom_site_aniso_U_12
O1 0.0259(7) 0.0238(7) 0.0208(6) 0.0060(5) 0.0088(6) 0.0020(5)
O2 0.0382(9) 0.0445(8) 0.0458(9) 0.0253(7) 0.0172(7) 0.0181(7)
O3 0.0226(7) 0.0215(6) 0.0204(6) 0.0014(5) 0.0090(5) 0.0015(5)
N1 0.0262(8) 0.0237(8) 0.0222(8) 0.0004(7) 0.0104(7) 0.0003(7)
C1 0.0418(12) 0.0267(10) 0.0206(9) 0.0031(8) 0.0062(9) -0.0004(9)
C2 0.0321(11) 0.0220(9) 0.0184(9) 0.0046(8) 0.0106(8) -0.0028(8)
C3 0.0357(12) 0.0337(11) 0.0263(10) 0.0030(9) 0.0129(9) -0.0029(9)
C4 0.0497(13) 0.0218(10) 0.0262(10) 0.0018(8) 0.0137(10) -0.0041(9)
C5 0.0276(11) 0.0233(9) 0.0266(10) 0.0057(8) 0.0072(9) 0.0039(9)
C6 0.0276(10) 0.0245(9) 0.0245(10) 0.0077(8) 0.0075(8) 0.0029(8)
C7 0.0266(10) 0.0202(9) 0.0187(9) 0.0013(7) 0.0038(8) 0.0008(8)
C8 0.0229(10) 0.0201(9) 0.0164(9) -0.0020(7) 0.0021(8) -0.0029(8)
C9 0.0217(9) 0.0204(9) 0.0179(9) -0.0037(7) 0.0067(8) -0.0019(8)
C10 0.0207(9) 0.0178(9) 0.0171(8) -0.0023(7) 0.0036(7) -0.0023(7)
C11 0.0224(9) 0.0195(9) 0.0194(9) -0.0034(7) 0.0057(8) -0.0045(8)
C12 0.0215(10) 0.0235(9) 0.0254(10) -0.0034(8) 0.0073(8) 0.0015(8)
C13 0.0223(10) 0.0207(9) 0.0229(10) -0.0009(8) 0.0025(8) 0.0016(8)
C14 0.0172(9) 0.0203(9) 0.0194(9) -0.0055(7) 0.0058(8) -0.0014(7)
C15 0.0213(9) 0.0197(9) 0.0159(9) -0.0015(7) 0.0046(8) -0.0041(8)
C16 0.0252(10) 0.0248(10) 0.0206(9) 0.0007(8) 0.0092(8) -0.0011(8)
C17 0.0246(10) 0.0159(9) 0.0170(8) -0.0007(7) 0.0038(8) -0.0024(8)
C18 0.0231(10) 0.0267(10) 0.0228(9) -0.0027(8) 0.0085(8) -0.0013(8)
C19 0.0259(10) 0.0222(9) 0.0224(10) -0.0027(8) 0.0039(8) 0.0025(8)
C20 0.0274(10) 0.0216(9) 0.0183(9) -0.0006(7) 0.0012(8) -0.0026(8)
C21 0.0237(10) 0.0224(9) 0.0176(9) -0.0023(8) 0.0056(8) -0.0052(8)
C22 0.0216(9) 0.0192(9) 0.0164(8) -0.0041(7) 0.0044(7) -0.0044(8)
C23 0.0331(11) 0.0289(10) 0.0216(9) 0.0040(8) 0.0030(9) 0.0006(9)

loop_
_atom_type_symbol
_atom_type_description
_atom_type_scat_dispersion_real
_atom_type_scat_dispersion_imag
_atom_type_scat_source
C C 0.0033 0.0016 'International Tables Vol C Tables 4.2.6.8 and 6.1.1.4'
H H 0.0000 0.0000 'International Tables Vol C Tables 4.2.6.8 and 6.1.1.4'
N N 0.0061 0.0033 'International Tables Vol C Tables 4.2.6.8 and 6.1.1.4'
O O 0.0106 0.0060 'International Tables Vol C Tables 4.2.6.8 and 6.1.1.4'

loop_
_exptl_crystal_face_index_h
_exptl_crystal_face_index_k
_exptl_crystal_face_index_l
_exptl_crystal_face_perp_dist
-1 5 2 0.0076
1 -5 -2 0.0076
1 0 5 0.0456
-1 0 -5 0.0456
-3 0 5 0.0060
3 0 -5 0.0060

loop_
_geom_angle_atom_site_label_1
_geom_angle_atom_site_label_2
_geom_angle_atom_site_label_3
_geom_angle
_geom_angle_site_symmetry_1
_geom_angle_site_symmetry_3
_geom_angle_publ_flag
C5 O1 C2 121.00(14) . . ?
C14 O3 C17 104.90(13) . . ?
C16 N1 C11 118.10(15) . . ?
H1A C1 H1B 109.5 . . ?
H1A C1 H1C 109.5 . . ?
H1B C1 H1C 109.5 . . ?
C2 C1 H1A 109.5 . . ?
C2 C1 H1B 109.5 . . ?
C2 C1 H1C 109.5 . . ?
O1 C2 C1 108.93(14) . . ?
O1 C2 C3 102.63(14) . . ?
O1 C2 C4 110.89(14) . . ?
C1 C2 C4 112.56(16) . . ?
C3 C2 C1 111.29(16) . . ?
C3 C2 C4 110.11(17) . . ?
C2 C3 H3A 109.5 . . ?
C2 C3 H3B 109.5 . . ?
C2 C3 H3C 109.5 . . ?
H3A C3 H3B 109.5 . . ?
H3A C3 H3C 109.5 . . ?
H3B C3 H3C 109.5 . . ?
C2 C4 H4A 109.5 . . ?
C2 C4 H4B 109.5 . . ?
C2 C4 H4C 109.5 . . ?
H4A C4 H4B 109.5 . . ?
H4A C4 H4C 109.5 . . ?
H4B C4 H4C 109.5 . . ?
O1 C5 C6 110.81(15) . . ?
O2 C5 O1 124.44(17) . . ?
O2 C5 C6 124.75(17) . . ?
C5 C6 H6A 109.1 . . ?
C5 C6 H6B 109.1 . . ?
C5 C6 C7 112.32(15) . . ?
H6A C6 H6B 107.9 . . ?
C7 C6 H6A 109.1 . . ?
C7 C6 H6B 109.1 . . ?
C6 C7 H7A 108.3 . . ?
C6 C7 H7B 108.3 . . ?
H7A C7 H7B 107.4 . . ?
C8 C7 C6 115.80(15) . . ?
C8 C7 H7A 108.3 . . ?
C8 C7 H7B 108.3 . . ?
C9 C8 C7 123.89(16) . . ?
C9 C8 C13 118.49(16) . . ?
C13 C8 C7 117.61(15) . . ?
C8 C9 H9 119.7 . . ?
C8 C9 C10 120.67(16) . . ?
C10 C9 H9 119.7 . . ?
C9 C10 C11 120.38(15) . . ?
C14 C10 C9 125.68(16) . . ?
C14 C10 C11 113.91(15) . . ?
N1 C11 C10 124.16(15) . . ?
N1 C11 C12 118.18(15) . . ?
C12 C11 C10 117.63(15) . . ?
C11 C12 H12 119.6 . . ?
C13 C12 C11 120.89(16) . . ?
C13 C12 H12 119.6 . . ?
C8 C13 H13 119.0 . . ?
C12 C13 C8 121.91(16) . . ?
C12 C13 H13 119.0 . . ?
O3 C14 C10 125.07(15) . . ?
C15 C14 O3 112.05(15) . . ?
C15 C14 C10 122.88(16) . . ?
C14 C15 C16 118.15(16) . . ?
C14 C15 C22 106.23(15) . . ?
C16 C15 C22 135.61(16) . . ?
N1 C16 C15 122.77(16) . . ?
N1 C16 H16 118.6 . . ?
C15 C16 H16 118.6 . . ?
C18 C17 O3 125.62(16) . . ?
C18 C17 C22 123.01(16) . . ?
C22 C17 O3 111.36(14) . . ?
C17 C18 H18 121.7 . . ?
C17 C18 C19 116.68(17) . . ?
C19 C18 H18 121.7 . . ?
C18 C19 H19 118.8 . . ?
C18 C19 C20 122.39(17) . . ?
C20 C19 H19 118.8 . . ?
C19 C20 C23 120.42(16) . . ?
C21 C20 C19 119.29(16) . . ?
C21 C20 C23 120.30(17) . . ?
C20 C21 H21 120.4 . . ?
C20 C21 C22 119.28(17) . . ?
C22 C21 H21 120.4 . . ?
C17 C22 C15 105.46(14) . . ?
C17 C22 C21 119.34(16) . . ?
C21 C22 C15 135.20(16) . . ?
C20 C23 H23A 109.5 . . ?
C20 C23 H23B 109.5 . . ?
C20 C23 H23C 109.5 . . ?
H23A C23 H23B 109.5 . . ?
H23A C23 H23C 109.5 . . ?
H23B C23 H23C 109.5 . . ?

loop_
_geom_bond_atom_site_label_1
_geom_bond_atom_site_label_2
_geom_bond_distance
_geom_bond_site_symmetry_2
_geom_bond_publ_flag
O1 C2 1.483(2) . ?
O1 C5 1.344(2) . ?
O2 C5 1.201(2) . ?
O3 C14 1.383(2) . ?
O3 C17 1.3951(19) . ?
N1 C11 1.384(2) . ?
N1 C16 1.319(2) . ?
C1 H1A 0.9800 . ?
C1 H1B 0.9800 . ?
C1 H1C 0.9800 . ?
C1 C2 1.519(3) . ?
C2 C3 1.513(3) . ?
C2 C4 1.523(2) . ?
C3 H3A 0.9800 . ?
C3 H3B 0.9800 . ?
C3 H3C 0.9800 . ?
C4 H4A 0.9800 . ?
C4 H4B 0.9800 . ?
C4 H4C 0.9800 . ?
C5 C6 1.506(2) . ?
C6 H6A 0.9900 . ?
C6 H6B 0.9900 . ?
C6 C7 1.515(3) . ?
C7 H7A 0.9900 . ?
C7 H7B 0.9900 . ?
C7 C8 1.515(2) . ?
C8 C9 1.374(2) . ?
C8 C13 1.418(2) . ?
C9 H9 0.9500 . ?
C9 C10 1.419(2) . ?
C10 C11 1.422(2) . ?
C10 C14 1.404(2) . ?
C11 C12 1.412(2) . ?
C12 H12 0.9500 . ?
C12 C13 1.365(2) . ?
C13 H13 0.9500 . ?
C14 C15 1.377(2) . ?
C15 C16 1.407(2) . ?
C15 C22 1.446(2) . ?
C16 H16 0.9500 . ?
C17 C18 1.373(2) . ?
C17 C22 1.393(2) . ?
C18 H18 0.9500 . ?
C18 C19 1.389(2) . ?
C19 H19 0.9500 . ?
C19 C20 1.405(3) . ?
C20 C21 1.385(3) . ?
C20 C23 1.513(2) . ?
C21 H21 0.9500 . ?
C21 C22 1.399(2) . ?
C23 H23A 0.9800 . ?
C23 H23B 0.9800 . ?
C23 H23C 0.9800 . ?

loop_
_geom_torsion_atom_site_label_1
_geom_torsion_atom_site_label_2
_geom_torsion_atom_site_label_3
_geom_torsion_atom_site_label_4
_geom_torsion
_geom_torsion_site_symmetry_1
_geom_torsion_site_symmetry_2
_geom_torsion_site_symmetry_3
_geom_torsion_site_symmetry_4
_geom_torsion_publ_flag
O1 C5 C6 C7 171.99(15) . . . . ?
O2 C5 C6 C7 -8.3(3) . . . . ?
O3 C14 C15 C16 -179.10(15) . . . . ?
O3 C14 C15 C22 -0.23(19) . . . . ?
O3 C17 C18 C19 -179.12(15) . . . . ?
O3 C17 C22 C15 0.09(18) . . . . ?
O3 C17 C22 C21 -179.76(14) . . . . ?
N1 C11 C12 C13 176.51(16) . . . . ?
C2 O1 C5 O2 -6.6(3) . . . . ?
C2 O1 C5 C6 173.16(14) . . . . ?
C5 O1 C2 C1 -63.80(19) . . . . ?
C5 O1 C2 C3 178.15(15) . . . . ?
C5 O1 C2 C4 60.6(2) . . . . ?
C5 C6 C7 C8 179.95(14) . . . . ?
C6 C7 C8 C9 -6.7(2) . . . . ?
C6 C7 C8 C13 172.72(16) . . . . ?
C7 C8 C9 C10 177.90(15) . . . . ?
C7 C8 C13 C12 -178.39(16) . . . . ?
C8 C9 C10 C11 0.2(2) . . . . ?
C8 C9 C10 C14 -177.47(16) . . . . ?
C9 C8 C13 C12 1.0(2) . . . . ?
C9 C10 C11 N1 -176.88(16) . . . . ?
C9 C10 C11 C12 1.5(2) . . . . ?
C9 C10 C14 O3 -3.5(3) . . . . ?
C9 C10 C14 C15 176.02(16) . . . . ?
C10 C11 C12 C13 -1.9(2) . . . . ?
C10 C14 C15 C16 1.3(2) . . . . ?
C10 C14 C15 C22 -179.84(15) . . . . ?
C11 N1 C16 C15 -0.8(2) . . . . ?
C11 C10 C14 O3 178.64(15) . . . . ?
C11 C10 C14 C15 -1.8(2) . . . . ?
C11 C12 C13 C8 0.7(3) . . . . ?
C13 C8 C9 C10 -1.5(2) . . . . ?
C14 O3 C17 C18 178.71(17) . . . . ?
C14 O3 C17 C22 -0.23(17) . . . . ?
C14 C10 C11 N1 1.1(2) . . . . ?
C14 C10 C11 C12 179.43(15) . . . . ?
C14 C15 C16 N1 0.1(3) . . . . ?
C14 C15 C22 C17 0.08(18) . . . . ?
C14 C15 C22 C21 179.90(18) . . . . ?
C16 N1 C11 C10 0.2(2) . . . . ?
C16 N1 C11 C12 -178.16(15) . . . . ?
C16 C15 C22 C17 178.65(19) . . . . ?
C16 C15 C22 C21 -1.5(3) . . . . ?
C17 O3 C14 C10 179.88(15) . . . . ?
C17 O3 C14 C15 0.28(17) . . . . ?
C17 C18 C19 C20 -0.5(3) . . . . ?
C18 C17 C22 C15 -178.88(16) . . . . ?
C18 C17 C22 C21 1.3(3) . . . . ?
C18 C19 C20 C21 0.4(3) . . . . ?
C18 C19 C20 C23 -179.64(16) . . . . ?
C19 C20 C21 C22 0.6(3) . . . . ?
C20 C21 C22 C15 178.80(18) . . . . ?
C20 C21 C22 C17 -1.4(2) . . . . ?
C22 C15 C16 N1 -178.31(18) . . . . ?
C22 C17 C18 C19 -0.3(3) . . . . ?
C23 C20 C21 C22 -179.38(15) . . . . ?

loop_
_exptl_oxdiff_crystal_face_indexfrac_h
_exptl_oxdiff_crystal_face_indexfrac_k
_exptl_oxdiff_crystal_face_indexfrac_l
_exptl_oxdiff_crystal_face_x
_exptl_oxdiff_crystal_face_y
_exptl_oxdiff_crystal_face_z
-0.9886 4.9985 2.0220 0.0105 0.0054 0.6345
0.9886 -4.9985 -2.0220 -0.0105 -0.0054 -0.6345
0.9988 0.0001 4.9989 -0.1097 0.1047 0.0047
-0.9988 -0.0001 -4.9989 0.1097 -0.1047 -0.0047
-2.9978 -0.0007 4.9930 0.1223 0.1600 0.0194
2.9978 0.0007 -4.9930 -0.1223 -0.1600 -0.0194
